data_7700729
loop_
_publ_author_name
'Yang, Yu-Chen'
'Wu, Rui'
'Yang, Min'
'Chen, Xi'
'Weng, Wei-Zheng'
'Zhou, Zhao-Hui'

_publ_section_title
;
 Formation of N-oxido copper ethylenediaminetetraacetate and
 propanediaminetetraacetate and their selective degradation to
 iminodiacetate and propanediaminediacetate.
;
_journal_issue 35
_journal_name_full 'Dalton transactions (Cambridge, England : 2003)'
_journal_page_first 13388
_journal_page_last 13395
_journal_paper_doi 10.1039/c9dt02355k
_journal_volume 48
_journal_year 2019
_chemical_formula_moiety 'C44 H98.67 Cl2 Cu4 N8 Na10 O61.33, 3.67(H2 O)'
_chemical_formula_sum 'C44 H106 Cl2 Cu4 N8 Na10 O65'
_chemical_formula_weight 2342.32
_space_group_crystal_system triclinic
_space_group_IT_number 2
_space_group_name_Hall '-P 1'
_space_group_name_H-M_alt 'P -1'
_symmetry_space_group_name_Hall '-P 1'
_symmetry_space_group_name_H-M 'P -1'
_atom_sites_solution_hydrogens mixed
_audit_creation_date 2019-04-02
_audit_creation_method
;
Olex2 1.2
(compiled 2018.05.29 svn.r3508 for OlexSys, GUI svn.r5506)
;
_audit_update_record
;
2019-05-14 deposited with the CCDC.    2019-08-05 downloaded from the CCDC.
;
_cell_angle_alpha 75.231(8)
_cell_angle_beta 65.229(9)
_cell_angle_gamma 77.057(8)
_cell_formula_units_Z 1
_cell_length_a 12.9325(11)
_cell_length_b 13.1643(12)
_cell_length_c 15.1474(14)
_cell_measurement_reflns_used 2792
_cell_measurement_temperature 173(2)
_cell_measurement_theta_max 24.3840
_cell_measurement_theta_min 3.5400
_cell_volume 2243.9(4)
_computing_data_collection 'CrysAlisPro, Agilent Technologies,Version 1.171.36.24'
_computing_data_reduction 'CrysAlisPro, Agilent Technologies,Version 1.171.36.24'
_computing_molecular_graphics 'Olex2 (Dolomanov et al., 2009)'
_computing_publication_material 'Olex2 (Dolomanov et al., 2009)'
_computing_structure_refinement 'XL (Sheldrick, 2008)'
_computing_structure_solution 'SHELXT 2014/5 (Sheldrick, 2014)'
_diffrn_ambient_temperature 173.15
_diffrn_measured_fraction_theta_full 0.993
_diffrn_measured_fraction_theta_max 0.977
_diffrn_measurement_device_type 'Xcalibur, Sapphire3, Gemini ultra'
_diffrn_radiation_type MoK\a
_diffrn_radiation_wavelength 0.71073
_diffrn_reflns_av_R_equivalents 0.0862
_diffrn_reflns_av_unetI/netI 0.1700
_diffrn_reflns_Laue_measured_fraction_full 0.993
_diffrn_reflns_Laue_measured_fraction_max 0.977
_diffrn_reflns_limit_h_max 16
_diffrn_reflns_limit_h_min -14
_diffrn_reflns_limit_k_max 15
_diffrn_reflns_limit_k_min -16
_diffrn_reflns_limit_l_max 19
_diffrn_reflns_limit_l_min -19
_diffrn_reflns_number 18622
_diffrn_reflns_point_group_measured_fraction_full 0.993
_diffrn_reflns_point_group_measured_fraction_max 0.977
_diffrn_reflns_theta_full 25.242
_diffrn_reflns_theta_max 26.999
_diffrn_reflns_theta_min 2.858
_exptl_absorpt_coefficient_mu 1.162
_exptl_absorpt_correction_T_max 0.8927
_exptl_absorpt_correction_T_min 0.8009
_exptl_absorpt_correction_type multi-scan
_exptl_crystal_colour blue
_exptl_crystal_density_diffrn 1.733
_exptl_crystal_density_method 'not measured'
_exptl_crystal_description block
_exptl_crystal_F_000 1206
_exptl_crystal_size_max 0.2
_exptl_crystal_size_mid 0.2
_exptl_crystal_size_min 0.1
_refine_diff_density_max 2.053
_refine_diff_density_min -1.301
_refine_diff_density_rms 0.175
_refine_ls_extinction_method none
_refine_ls_goodness_of_fit_ref 1.024
_refine_ls_hydrogen_treatment constr
_refine_ls_matrix_type full
_refine_ls_number_parameters 617
_refine_ls_number_reflns 9576
_refine_ls_number_restraints 138
_refine_ls_restrained_S_all 1.071
_refine_ls_R_factor_all 0.1413
_refine_ls_R_factor_gt 0.0815
_refine_ls_shift/su_max 0.001
_refine_ls_shift/su_mean 0.000
_refine_ls_structure_factor_coef Fsqd
_refine_ls_weighting_details 'w=1/[\s^2^(Fo^2^)+(0.1102P)^2^+3.4578P] where P=(Fo^2^+2Fc^2^)/3'
_refine_ls_weighting_scheme calc
_refine_ls_wR_factor_gt 0.2102
_refine_ls_wR_factor_ref 0.2655
_reflns_Friedel_coverage 0.000
_reflns_number_gt 5416
_reflns_number_total 9576
_reflns_threshold_expression 'I > 2\s(I)'
_cod_data_source_file c9dt02355k2.cif
_cod_data_source_block a
_cod_depositor_comments 'Adding full bibliography for 7700725--7700729.cif.'
_cod_database_code 7700729
_shelx_shelxl_version_number 2018/3
_shelx_space_group_comment
;
The symmetry employed for this shelxl refinement is uniquely defined
by the following loop, which should always be used as a source of
symmetry information in preference to the above space-group names.
They are only intended as comments.
;
_shelx_estimated_absorpt_t_max 0.893
_shelx_estimated_absorpt_t_min 0.801
_olex2_refinement_description
;
1. Fixed Uiso
 At 1.2 times of:
  All C(H,H) groups
 At 1.5 times of:
  All O(H) groups, All O(H,H) groups
2. Restrained distances
 Na2-O5W = Na2-O6W
 2.5 with sigma of 0.01
 Na2-O6W = Na2-O5W
 2.2 with sigma of 0.01
 Na1-O3W = Na1-O4W
 2.5 with sigma of 0.01
3. Uiso/Uaniso restraints and constraints
O1W \\sim O2W: within 2A with sigma of 0.01 and sigma for terminal atoms of 0.02
O6W \\sim O5W: within 2A with sigma of 0.001 and sigma for terminal atoms of
0.002
O10W \\sim O15W \\sim O13W \\sim O14W \\sim O18W: within 2A with sigma of 0.01
and sigma for terminal atoms of 0.02
O4W \\sim O3W: within 2A with sigma of 0.01 and sigma for terminal atoms of 0.02
O9 \\sim O10 \\sim O4 \\sim O3 \\sim O2 \\sim O1 \\sim O7 \\sim O8 \\sim O6
\\sim O5 \\sim O17 \\sim O18 \\sim O14 \\sim O13 \\sim O19 \\sim O12 \\sim O11
\\sim O20 \\sim O16 \\sim O15 \\sim O21 \\sim O8W \\sim O10W \\sim O12W \\sim
O4W \\sim O9W \\sim O1W \\sim O15W \\sim O0AA \\sim O37 \\sim O13W \\sim O17W
\\sim O14W \\sim O2W \\sim O18W \\sim O6W \\sim O5W \\sim O7W \\sim O3W \\sim
O24 \\sim O16W: within 2A with sigma of 0.005 and sigma for terminal atoms of
0.01
Uanis(O1W) \\sim Ueq, Uanis(O2W) \\sim Ueq: with sigma of 0.01 and sigma for
terminal atoms of 0.02
Uanis(O5W) \\sim Ueq, Uanis(O6W) \\sim Ueq: with sigma of 0.01 and sigma for
terminal atoms of 0.02
Uanis(O5W) \\sim Ueq: with sigma of 0.005 and sigma for terminal atoms of 0.01
Uanis(O6W) \\sim Ueq, Uanis(O5W) \\sim Ueq: with sigma of 0.001 and sigma for
terminal atoms of 0.002
Uanis(C3) \\sim Ueq: with sigma of 0.01 and sigma for terminal atoms of 0.02
Uanis(O10W) \\sim Ueq, Uanis(O15W) \\sim Ueq, Uanis(O13W) \\sim Ueq,
Uanis(O14W) \\sim Ueq, Uanis(O18W) \\sim Ueq: with sigma of 0.01 and sigma for
terminal atoms of 0.02
Uanis(O4W) \\sim Ueq, Uanis(O3W) \\sim Ueq: with sigma of 0.01 and sigma for
terminal atoms of 0.02
Uanis(O3W) \\sim Ueq, Uanis(O4W) \\sim Ueq: with sigma of 0.005 and sigma for
terminal atoms of 0.01
Uanis(O7W) \\sim Ueq: with sigma of 0.01 and sigma for terminal atoms of 0.02
Uanis(O19) \\sim Ueq: with sigma of 0.01 and sigma for terminal atoms of 0.02
Uanis(C22) = Uanis(C21)
Uanis(O5W) = Uanis(O6W)
Uanis(O24) = Uanis(O5W)
Uanis(O20) = Uanis(N4)
Uanis(C14) = Uanis(C15)
4. Rigid body (RIGU) restrains
 O1W, O2W
 with sigma for 1-2 distances of 0.01 and sigma for 1-3 distances of 0.01
 O6W, O5W
 with sigma for 1-2 distances of 0.001 and sigma for 1-3 distances of 0.001
 O4W, O3W
 with sigma for 1-2 distances of 0.01 and sigma for 1-3 distances of 0.01
 O9, O10, O4, O3, O2, O1, O7, O8, O6, O5, O17, O18, O14, O13, O19, O12, O11,
 O20, O16, O15, O21, O8W, O10W, O12W, O4W, O9W, O1W, O15W, O0AA, O37, O13W,
 O17W, O14W, O2W, O18W, O6W, O5W, O7W, O3W, O24, O16W
 with sigma for 1-2 distances of 0.005 and sigma for 1-3 distances of 0.005
5. Others
 Sof(O5W)=Sof(H5WA)=Sof(H5WB)=1-FVAR(1)
 Sof(O6W)=Sof(H6WA)=Sof(H6WB)=FVAR(1)
 Fixed Sof: O10W(0.75) H10A(0.75) H10B(0.75) O4W(0.5) H4WA(0.5) H4WB(0.5)
 O1W(0.5) H1WA(0.5) H1WB(0.5) O15W(0.5) H15A(0.5) H15B(0.5) O0AA(0.5) H0AA(0.5)
 H0AB(0.5) O37(0.5) H37A(0.5) H37B(0.5) O13W(0.5) H13A(0.5) H13B(0.5) O17W(0.5)
 H17C(0.5) H17D(0.5) O14W(0.33333) H14A(0.33333) H14B(0.33333) O2W(0.5)
 H2WA(0.5) H2WB(0.5) O18W(0.33333) H18A(0.33333) H18B(0.33333) O3W(0.25)
 H3WA(0.25) H3WB(0.25) O24(0.5) H24A(0.5) H24B(0.5) O16W(0.33333) H16A(0.33333)
 H16B(0.33333)
 Fixed U11: O19(0.021833) O21(0.03235) O12W(0.03235) O9W(0.03235)
 Fixed U12: O19(0.010258) O21(-0.007882) O12W(-0.007882) O9W(-0.007882)
 Fixed U13: O19(-0.001334) O21(0.016235) O12W(0.016235) O9W(0.016235)
 Fixed U22: O19(0.021192) O21(0.056154) O12W(0.056154) O9W(0.056154)
 Fixed U23: O19(-0.000708) O21(-0.016355) O12W(-0.016355) O9W(-0.016355)
 Fixed U33: O19(0.0165) O21(0.06284) O12W(0.06284) O9W(0.06284)
 Fixed X: O9W(0.31914) O0AA(1.185381)
 Fixed Y: O9W(0.53992) O0AA(0.72385)
 Fixed Z: O9W(0.261001) O0AA(0.284579)
6.a Riding coordinates:
 O8(H8), O14(H14), O8W(H8WA,H8WB), O10W(H10A,H10B), O12W(H12A,H12B), O4W(H4WA,
 H4WB), O9W(H9WA,H9WB), O1W(H1WA,H1WB), O15W(H15A,H15B), O0AA(H0AA,H0AB),
 O37(H37A,H37B), O13W(H13A,H13B), O17W(H17C,H17D), O14W(H14A,H14B), O2W(H2WA,
 H2WB), O18W(H18A,H18B), O6W(H6WA,H6WB), O5W(H5WA,H5WB), O7W(H7WA,H7WB),
 O3W(H3WA,H3WB), O24(H24A,H24B), O16W(H16A,H16B)
6.b Secondary CH2 refined with riding coordinates:
 C9(H9A,H9B), C10(H10C,H10D), C11(H11A,H11B), C4(H4A,H4B), C2(H2A,H2B), C8(H8A,
 H8B), C6(H6A,H6B), C20(H20A,H20B), C19(H19A,H19B), C15(H15C,H15D), C13(H13C,
 H13D), C17(H17A,H17B), C21(H21A,H21B), C22(H22A,H22B)
;
_olex2_submission_special_instructions 'No special instructions were received'

loop_
_space_group_symop_operation_xyz
'x, y, z'
'-x, -y, -z'

loop_
_atom_site_label
_atom_site_type_symbol
_atom_site_fract_x
_atom_site_fract_y
_atom_site_fract_z
_atom_site_U_iso_or_equiv
_atom_site_adp_type
_atom_site_occupancy
_atom_site_site_symmetry_order
_atom_site_calc_flag
_atom_site_refinement_flags_posn
_atom_site_refinement_flags_adp
_atom_site_refinement_flags_occupancy
_atom_site_disorder_assembly
_atom_site_disorder_group
Cu1 Cu 0.68427(7) 0.90242(7) 0.36124(6) 0.0165(2) Uani 1 1 d . . . . .
Cu2 Cu 0.86880(7) 0.58361(7) 0.16694(6) 0.0184(2) Uani 1 1 d . . . . .
Cl1 Cl 0.73193(15) 0.76127(14) 0.23813(13) 0.0231(4) Uani 1 1 d . . . . .
Na5 Na 0.4825(3) 0.4640(3) 0.1322(2) 0.0284(7) Uani 1 1 d . . . . .
Na1 Na 0.7717(3) 0.9240(3) 0.5287(3) 0.0354(8) Uani 1 1 d D . . . .
Na2 Na 1.0897(3) 0.4196(3) 0.2006(2) 0.0336(8) Uani 1 1 d D . . . .
Na4 Na 0.4744(4) 0.9928(4) 0.2592(3) 0.0584(13) Uani 1 1 d . . . . .
Na3 Na 0.7096(3) 0.6613(2) 0.0171(2) 0.0301(7) Uani 1 1 d . . . . .
O9 O 0.6916(4) 0.8074(4) 0.4801(3) 0.0179(10) Uani 1 1 d . U . . .
O10 O 0.8679(4) 0.5043(4) 0.2924(3) 0.0192(11) Uani 1 1 d . U . . .
O4 O 0.5952(5) 0.7007(4) 0.7932(4) 0.0279(13) Uani 1 1 d . U . . .
O3 O 0.6292(5) 0.8502(4) 0.6827(4) 0.0262(12) Uani 1 1 d . U . . .
O2 O 0.3461(4) 0.9303(4) 0.5254(4) 0.0249(12) Uani 1 1 d . U . . .
O1 O 0.5178(4) 0.9092(4) 0.4054(3) 0.0185(11) Uani 1 1 d . U . . .
O7 O 0.6447(6) 0.3115(5) 0.5371(5) 0.0457(17) Uani 1 1 d . U . . .
O8 O 0.8043(6) 0.2319(5) 0.5607(5) 0.0451(17) Uani 1 1 d . U . . .
H8 H 0.848019 0.277490 0.547421 0.068 Uiso 1 1 d R . . . .
O6 O 0.6138(5) 0.4151(5) 0.2253(5) 0.0408(16) Uani 1 1 d . U . . .
O5 O 0.7316(4) 0.5353(4) 0.1754(4) 0.0217(11) Uani 1 1 d . U . . .
O17 O 1.3862(4) 0.5791(5) 0.0243(4) 0.0301(13) Uani 1 1 d . U . . .
O18 O 1.2473(5) 0.4810(4) 0.0639(4) 0.0312(13) Uani 1 1 d . U . . .
O14 O 1.1797(6) 1.0560(5) 0.2114(5) 0.0479(18) Uani 1 1 d . U . . .
H14 H 1.226219 1.085252 0.157581 0.072 Uiso 1 1 d R . . . .
O13 O 1.0952(5) 1.0886(5) 0.1032(4) 0.0331(14) Uani 1 1 d . U . . .
O19 O 0.8408(4) 0.9106(4) 0.3355(4) 0.023 Uani 1 1 d . U . . .
O12 O 0.7290(5) 1.1594(5) 0.1410(4) 0.0392(15) Uani 1 1 d . U . . .
O11 O 0.6710(4) 1.0195(4) 0.2553(3) 0.0191(11) Uani 1 1 d . U . . .
O20 O 1.0181(4) 0.6049(4) 0.1529(3) 0.0168(8) Uani 1 1 d . U . . .
O16 O 1.0082(5) 0.6441(5) -0.1299(4) 0.0321(14) Uani 1 1 d . U . . .
O15 O 0.8930(4) 0.6385(4) 0.0286(4) 0.0237(12) Uani 1 1 d . U . . .
O21 O 0.5104(6) 0.6687(6) 0.0944(5) 0.060 Uani 1 1 d . U . . .
O8W O 0.7009(5) 0.8474(5) 0.0378(4) 0.0390(15) Uani 1 1 d . U . . .
H8WA H 0.760577 0.877709 -0.010531 0.059 Uiso 1 1 d R . . . .
H8WB H 0.710907 0.847469 0.093059 0.059 Uiso 1 1 d R . . . .
O10W O 0.5355(7) 0.8992(7) 0.0015(6) 0.042(2) Uani 0.75 1 d . U P A 3
H10A H 0.569039 0.834056 0.005444 0.063 Uiso 0.75 1 d R . P A 3
H10B H 0.569479 0.908756 0.034934 0.063 Uiso 0.75 1 d R . P A 3
O12W O 0.4764(6) 0.7625(6) 0.2656(6) 0.060 Uani 1 1 d . U . . .
H12A H 0.457892 0.750355 0.212813 0.090 Uiso 1 1 d R . . . .
H12B H 0.415552 0.730335 0.324403 0.090 Uiso 1 1 d R . . . .
O4W O 0.9414(10) 0.7822(10) 0.4971(10) 0.045(3) Uani 0.5 1 d D U P B 1
H4WA H 0.935639 0.747987 0.560981 0.068 Uiso 0.5 1 d R . P B 1
H4WB H 0.954339 0.720837 0.448861 0.068 Uiso 0.5 1 d R . P B 1
O9W O 0.319140 0.539920 0.261001 0.060 Uani 1 1 d . U . C 3
H9WA H 0.246110 0.518990 0.272880 0.090 Uiso 1 1 d R . . C 3
H9WB H 0.305800 0.602070 0.247250 0.090 Uiso 1 1 d R . . C 3
O1W O 0.7321(11) 1.0360(10) 0.6514(9) 0.040(3) Uani 0.5 1 d . U P B -1
H1WA H 0.794100 0.998398 0.661843 0.060 Uiso 0.5 1 d R . P B -1
H1WB H 0.708500 1.093518 0.677893 0.060 Uiso 0.5 1 d R . P B -1
O15W O 0.5551(9) 1.1445(10) 0.0976(8) 0.034(3) Uani 0.5 1 d . U P D 2
H15A H 0.614702 1.169241 0.097926 0.051 Uiso 0.5 1 d R . P D 2
H15B H 0.586432 1.117031 0.041636 0.051 Uiso 0.5 1 d R . P D 2
O0AA O 1.185381 0.723850 0.284579 0.052(3) Uani 0.5 1 d . U P E 1
H0AA H 1.121350 0.761130 0.288740 0.078 Uiso 0.5 1 d R . P E 1
H0AB H 1.141270 0.673550 0.327250 0.078 Uiso 0.5 1 d R . P E 1
O37 O 0.9815(12) 0.6281(13) 0.3716(9) 0.059(4) Uani 0.5 1 d . U P F 2
H37A H 0.947341 0.572975 0.395297 0.089 Uiso 0.5 1 d R . P F 2
H37B H 1.019661 0.609075 0.314227 0.089 Uiso 0.5 1 d R . P F 2
O13W O 0.4170(13) 0.9347(12) 0.1622(11) 0.062(3) Uani 0.5 1 d . U P D 1
H13A H 0.344647 0.906745 0.212587 0.093 Uiso 0.5 1 d R . P D 1
H13B H 0.388777 0.946805 0.125257 0.093 Uiso 0.5 1 d R . P D 1
O17W O 1.2518(12) 0.7740(12) 0.2283(10) 0.053(3) Uani 0.5 1 d . U P G 2
H17C H 1.228049 0.822433 0.264841 0.079 Uiso 0.5 1 d R . P G 2
H17D H 1.309519 0.797403 0.176691 0.079 Uiso 0.5 1 d R . P G 2
O14W O 0.5762(15) 1.0460(16) 0.0963(13) 0.039(4) Uani 0.3333 1 d . U P D 1
H14A H 0.576572 1.131633 0.068080 0.058 Uiso 0.3333 1 d R . P D 1
H14B H 0.671882 1.028043 0.064800 0.058 Uiso 0.3333 1 d R . P D 1
O2W O 0.8379(13) 1.0169(11) 0.5898(11) 0.055(3) Uani 0.5 1 d . U P B 1
H2WA H 0.879161 0.973443 0.626582 0.082 Uiso 0.5 1 d R . P B 1
H2WB H 0.891871 1.061273 0.544762 0.082 Uiso 0.5 1 d R . P B 1
O18W O 0.4245(18) 0.9123(16) 0.0705(15) 0.050(3) Uani 0.3333 1 d . U P H 2
H18A H 0.382415 0.950775 0.123656 0.074 Uiso 0.3333 1 d R . P H 2
H18B H 0.375555 0.881445 0.064536 0.074 Uiso 0.3333 1 d R . P H 2
N1 N 0.6002(5) 0.7518(5) 0.5430(4) 0.0163(12) Uani 1 1 d . . . . .
N2 N 0.7757(5) 0.4481(5) 0.3566(4) 0.0185(13) Uani 1 1 d . . . . .
N3 N 0.9042(5) 0.9788(4) 0.2501(4) 0.0150(12) Uani 1 1 d . . . . .
N4 N 1.0840(5) 0.6730(5) 0.0678(4) 0.0168(8) Uani 1 1 d . . . . .
C9 C 0.5891(6) 0.6717(5) 0.4932(5) 0.0151(14) Uani 1 1 d . . . . .
H9A H 0.573658 0.709511 0.433626 0.018 Uiso 1 1 calc R . . . .
H9B H 0.522147 0.634630 0.538722 0.018 Uiso 1 1 calc R . . . .
C10 C 0.6946(7) 0.5899(6) 0.4631(6) 0.0229(17) Uani 1 1 d . . . . .
H10C H 0.706959 0.545406 0.522144 0.027 Uiso 1 1 calc R . . . .
H10D H 0.763732 0.625029 0.420341 0.027 Uiso 1 1 calc R . . . .
C11 C 0.6713(6) 0.5221(5) 0.4065(5) 0.0186(15) Uani 1 1 d . . . . .
H11A H 0.609069 0.479839 0.453091 0.022 Uiso 1 1 calc R . . . .
H11B H 0.644421 0.569378 0.355888 0.022 Uiso 1 1 calc R . . . .
C4 C 0.6253(7) 0.6930(6) 0.6323(5) 0.0203(16) Uani 1 1 d . . . . .
H4A H 0.704952 0.656022 0.608742 0.024 Uiso 1 1 calc R . . . .
H4B H 0.573683 0.637694 0.666687 0.024 Uiso 1 1 calc R . . . .
C3 C 0.6137(7) 0.7559(6) 0.7081(5) 0.0227(16) Uani 1 1 d . U . . .
C2 C 0.4902(6) 0.8250(5) 0.5757(5) 0.0171(15) Uani 1 1 d . . . . .
H2A H 0.499198 0.873758 0.611408 0.020 Uiso 1 1 calc R . . . .
H2B H 0.429279 0.782062 0.623852 0.020 Uiso 1 1 calc R . . . .
C1 C 0.4479(6) 0.8921(6) 0.4959(5) 0.0185(15) Uani 1 1 d . . . . .
C8 C 0.8258(7) 0.3738(6) 0.4272(6) 0.0312(19) Uani 1 1 d . . . . .
H8A H 0.854024 0.417348 0.454845 0.037 Uiso 1 1 calc R . . . .
H8B H 0.893661 0.328875 0.388201 0.037 Uiso 1 1 calc R . . . .
C7 C 0.7475(8) 0.2994(6) 0.5151(6) 0.0306(19) Uani 1 1 d . . . . .
C6 C 0.7451(7) 0.3865(6) 0.3022(6) 0.0283(19) Uani 1 1 d . . . . .
H6A H 0.691582 0.337131 0.351537 0.034 Uiso 1 1 calc R . . . .
H6B H 0.815824 0.343065 0.264924 0.034 Uiso 1 1 calc R . . . .
C5 C 0.6906(6) 0.4516(6) 0.2308(5) 0.0217(16) Uani 1 1 d . . . . .
C20 C 0.9349(6) 0.9344(5) 0.1585(5) 0.0149(14) Uani 1 1 d . . . . .
H20A H 0.975148 0.985499 0.099609 0.018 Uiso 1 1 calc R . . . .
H20B H 0.863330 0.926170 0.153537 0.018 Uiso 1 1 calc R . . . .
C19 C 1.2006(6) 0.6692(6) 0.0688(5) 0.0177(15) Uani 1 1 d . . . . .
H19A H 1.189783 0.682998 0.133652 0.021 Uiso 1 1 calc R . . . .
H19B H 1.238367 0.727757 0.017582 0.021 Uiso 1 1 calc R . . . .
C18 C 1.2828(6) 0.5652(6) 0.0511(5) 0.0195(16) Uani 1 1 d . . . . .
C15 C 1.0083(6) 0.9876(6) 0.2690(5) 0.0247(12) Uani 1 1 d . . . . .
H15C H 1.045102 0.914918 0.285730 0.030 Uiso 1 1 calc R . . . .
H15D H 0.980505 1.020926 0.327980 0.030 Uiso 1 1 calc R . . . .
C14 C 1.1011(6) 1.0498(6) 0.1854(6) 0.0247(12) Uani 1 1 d . . . . .
C13 C 0.8379(6) 1.0891(5) 0.2394(5) 0.0197(16) Uani 1 1 d . . . . .
H13C H 0.889865 1.138259 0.187700 0.024 Uiso 1 1 calc R . . . .
H13D H 0.808008 1.115100 0.302513 0.024 Uiso 1 1 calc R . . . .
C12 C 0.7375(6) 1.0870(6) 0.2112(5) 0.0187(15) Uani 1 1 d . . . . .
C17 C 1.0983(6) 0.6417(6) -0.0263(5) 0.0175(15) Uani 1 1 d . . . . .
H17A H 1.141771 0.569543 -0.028415 0.021 Uiso 1 1 calc R . . . .
H17B H 1.146269 0.690245 -0.082768 0.021 Uiso 1 1 calc R . . . .
C16 C 0.9903(6) 0.6418(5) -0.0421(5) 0.0169(15) Uani 1 1 d . . . . .
O6W O 1.0759(17) 0.2512(8) 0.3027(12) 0.059(2) Uani 0.383(10) 1 d D U P I 1
H6WA H 1.024972 0.195972 0.333650 0.089 Uiso 0.383(10) 1 d R . P I 1
H6WB H 1.092052 0.250272 0.358230 0.089 Uiso 0.383(10) 1 d R . P I 1
O5W O 1.1134(12) 0.4064(11) 0.3490(7) 0.059(2) Uani 0.617(10) 1 d D U P I 2
H5WA H 1.075957 0.348154 0.410760 0.089 Uiso 0.617(10) 1 d R . P I 2
H5WB H 1.071687 0.470894 0.385120 0.089 Uiso 0.617(10) 1 d R . P I 2
O7W O 1.2339(8) 0.2591(6) 0.1581(6) 0.076(3) Uani 1 1 d . U . J 2
H7WA H 1.262076 0.308479 0.105568 0.114 Uiso 1 1 d R . . J 2
H7WB H 1.274886 0.252159 0.188808 0.114 Uiso 1 1 d R . . J 2
C21 C 1.0110(6) 0.8278(5) 0.1579(5) 0.0146(10) Uani 1 1 d . . . . .
H21A H 1.086946 0.836268 0.154207 0.018 Uiso 1 1 calc R . . . .
H21B H 0.975110 0.777435 0.219272 0.018 Uiso 1 1 calc R . . . .
C22 C 1.0248(6) 0.7864(5) 0.0685(5) 0.0146(10) Uani 1 1 d . . . . .
H22A H 1.069987 0.832521 0.007858 0.018 Uiso 1 1 calc R . . . .
H22B H 0.947981 0.790180 0.067459 0.018 Uiso 1 1 calc R . . . .
O3W O 0.9600(15) 0.824(3) 0.525(2) 0.059(6) Uani 0.25 1 d D U P B 2
H3WA H 0.981903 0.877565 0.544813 0.088 Uiso 0.25 1 d R . P B 2
H3WB H 0.961603 0.759715 0.562813 0.088 Uiso 0.25 1 d R . P B 2
O24 O 1.1032(14) 0.4317(14) 0.3864(13) 0.059(2) Uani 0.5 1 d . U P I 1
H24A H 1.085352 0.369385 0.433737 0.089 Uiso 0.5 1 d R . P I 1
H24B H 1.046412 0.483235 0.418747 0.089 Uiso 0.5 1 d R . P I 1
O16W O 0.9604(18) 0.5591(19) 0.4896(14) 0.056(4) Uani 0.3333 1 d . U P K 1
H16A H 0.995524 0.559608 0.527442 0.084 Uiso 0.3333 1 d R . P K 1
H16B H 0.925544 0.502967 0.516512 0.084 Uiso 0.3333 1 d R . P K 1

loop_
_atom_site_aniso_label
_atom_site_aniso_U_11
_atom_site_aniso_U_22
_atom_site_aniso_U_33
_atom_site_aniso_U_23
_atom_site_aniso_U_13
_atom_site_aniso_U_12
Cu1 0.0156(5) 0.0172(5) 0.0145(4) -0.0017(3) -0.0062(3) 0.0017(3)
Cu2 0.0147(5) 0.0232(5) 0.0181(5) -0.0071(4) -0.0049(4) -0.0028(4)
Cl1 0.0229(10) 0.0225(9) 0.0207(9) -0.0069(7) -0.0027(7) -0.0050(7)
Na5 0.0227(16) 0.0314(18) 0.0233(16) 0.0015(13) -0.0054(13) -0.0028(14)
Na1 0.0295(19) 0.038(2) 0.043(2) 0.0046(15) -0.0223(16) -0.0083(15)
Na2 0.0349(19) 0.0337(19) 0.0376(19) 0.0051(15) -0.0230(16) -0.0098(15)
Na4 0.074(3) 0.064(3) 0.051(2) -0.036(2) -0.043(2) 0.031(2)
Na3 0.0229(17) 0.0235(17) 0.045(2) -0.0085(14) -0.0156(14) 0.0022(13)
O9 0.016(3) 0.023(3) 0.011(2) 0.0035(19) -0.0020(19) -0.009(2)
O10 0.013(2) 0.019(3) 0.022(3) -0.005(2) -0.004(2) 0.002(2)
O4 0.042(3) 0.032(3) 0.020(3) -0.003(2) -0.021(3) -0.009(3)
O3 0.046(4) 0.020(3) 0.020(3) -0.001(2) -0.020(2) -0.008(2)
O2 0.014(3) 0.034(3) 0.021(3) -0.005(2) -0.005(2) 0.006(2)
O1 0.015(3) 0.018(3) 0.020(3) -0.003(2) -0.006(2) 0.001(2)
O7 0.041(4) 0.034(4) 0.049(4) 0.004(3) -0.014(3) -0.001(3)
O8 0.052(4) 0.028(3) 0.054(4) 0.009(3) -0.025(3) -0.011(3)
O6 0.034(4) 0.052(4) 0.045(4) -0.020(3) -0.012(3) -0.014(3)
O5 0.016(3) 0.021(3) 0.023(3) -0.007(2) 0.002(2) -0.009(2)
O17 0.016(3) 0.039(3) 0.035(3) -0.010(3) -0.011(2) 0.005(2)
O18 0.027(3) 0.024(3) 0.044(4) -0.017(3) -0.017(3) 0.012(2)
O14 0.050(4) 0.064(5) 0.038(4) 0.022(3) -0.023(3) -0.048(4)
O13 0.032(3) 0.041(4) 0.025(3) 0.008(3) -0.011(2) -0.018(3)
O19 0.018 0.021 0.016 0.000 0.000 0.006
O12 0.033(3) 0.032(3) 0.038(4) 0.019(3) -0.013(3) -0.005(3)
O11 0.019(3) 0.018(3) 0.017(3) -0.003(2) -0.008(2) 0.006(2)
O20 0.0161(19) 0.0173(19) 0.0150(19) -0.0012(15) -0.0060(15) -0.0002(15)
O16 0.020(3) 0.055(4) 0.023(3) -0.018(3) -0.009(2) 0.004(3)
O15 0.015(3) 0.036(3) 0.022(3) -0.008(2) -0.008(2) -0.001(2)
O21 0.027 0.062 0.063 0.000 0.000 0.000
O8W 0.036(4) 0.042(4) 0.032(3) 0.007(3) -0.014(3) -0.006(3)
O10W 0.050(5) 0.045(4) 0.052(5) -0.030(4) -0.040(4) 0.019(4)
O12W 0.027 0.062 0.063 0.000 0.000 0.000
O4W 0.041(6) 0.053(7) 0.048(6) -0.001(5) -0.034(5) 0.005(5)
O9W 0.027 0.062 0.063 0.000 0.000 0.000
O1W 0.050(5) 0.035(5) 0.057(5) -0.003(4) -0.040(4) -0.017(4)
O15W 0.018(5) 0.051(6) 0.038(6) -0.029(5) -0.010(4) 0.011(5)
O0AA 0.050(8) 0.066(9) 0.042(7) -0.022(6) -0.025(6) 0.017(6)
O37 0.059(8) 0.100(10) 0.037(6) -0.021(7) -0.013(6) -0.048(8)
O13W 0.067(7) 0.072(7) 0.073(7) -0.037(6) -0.043(6) 0.003(6)
O17W 0.053(8) 0.066(8) 0.048(7) -0.028(6) -0.028(6) 0.012(6)
O14W 0.022(7) 0.061(8) 0.039(7) -0.017(7) -0.021(6) 0.011(6)
O2W 0.062(6) 0.045(5) 0.068(6) -0.002(4) -0.034(5) -0.017(5)
O18W 0.058(6) 0.047(5) 0.058(6) -0.032(5) -0.035(5) 0.016(5)
N1 0.013(3) 0.015(3) 0.020(3) -0.008(2) -0.003(2) -0.002(2)
N2 0.011(3) 0.013(3) 0.028(3) -0.007(2) -0.001(2) -0.002(2)
N3 0.009(3) 0.015(3) 0.018(3) -0.004(2) -0.003(2) 0.000(2)
N4 0.0161(19) 0.0173(19) 0.0150(19) -0.0012(15) -0.0060(15) -0.0002(15)
C9 0.011(3) 0.016(3) 0.021(4) -0.010(3) -0.007(3) 0.002(3)
C10 0.028(4) 0.019(4) 0.026(4) -0.014(3) -0.017(3) 0.012(3)
C11 0.019(4) 0.011(3) 0.020(4) -0.004(3) -0.002(3) 0.000(3)
C4 0.029(4) 0.015(4) 0.014(3) 0.004(3) -0.009(3) -0.004(3)
C3 0.029(4) 0.024(4) 0.021(4) 0.001(3) -0.017(3) -0.006(3)
C2 0.006(3) 0.014(3) 0.027(4) -0.008(3) -0.001(3) 0.001(3)
C1 0.014(4) 0.023(4) 0.024(4) -0.013(3) -0.010(3) 0.001(3)
C8 0.025(4) 0.021(4) 0.038(5) -0.002(3) -0.008(4) 0.003(3)
C7 0.037(5) 0.017(4) 0.037(5) 0.001(3) -0.016(4) -0.006(4)
C6 0.025(4) 0.021(4) 0.033(4) -0.018(3) 0.005(3) -0.009(3)
C5 0.019(4) 0.022(4) 0.024(4) -0.014(3) -0.005(3) 0.001(3)
C20 0.019(4) 0.014(3) 0.012(3) -0.005(3) -0.006(3) -0.001(3)
C19 0.016(4) 0.018(4) 0.017(4) -0.005(3) -0.007(3) 0.004(3)
C18 0.017(4) 0.027(4) 0.011(3) -0.006(3) -0.006(3) 0.007(3)
C15 0.020(3) 0.031(3) 0.024(3) -0.005(2) -0.005(2) -0.015(2)
C14 0.020(3) 0.031(3) 0.024(3) -0.005(2) -0.005(2) -0.015(2)
C13 0.026(4) 0.012(3) 0.012(3) 0.001(3) 0.001(3) -0.007(3)
C12 0.019(4) 0.018(4) 0.007(3) 0.000(3) 0.002(3) 0.006(3)
C17 0.017(4) 0.023(4) 0.014(3) -0.005(3) -0.009(3) 0.002(3)
C16 0.015(4) 0.013(3) 0.022(4) -0.007(3) -0.003(3) -0.003(3)
O6W 0.057(2) 0.061(3) 0.060(3) -0.0103(14) -0.0232(15) -0.0067(14)
O5W 0.057(2) 0.061(3) 0.060(3) -0.0103(14) -0.0232(15) -0.0067(14)
O7W 0.101(6) 0.066(5) 0.089(5) 0.025(4) -0.070(5) -0.043(4)
C21 0.011(2) 0.015(2) 0.017(2) -0.0026(19) -0.0068(19) 0.0032(18)
C22 0.011(2) 0.015(2) 0.017(2) -0.0026(19) -0.0068(19) 0.0032(18)
O3W 0.048(8) 0.065(9) 0.061(8) 0.002(7) -0.032(6) 0.001(7)
O24 0.057(2) 0.061(3) 0.060(3) -0.0103(14) -0.0232(15) -0.0067(14)
O16W 0.061(9) 0.097(10) 0.032(7) -0.024(7) -0.015(6) -0.045(8)

loop_
_atom_type_symbol
_atom_type_description
_atom_type_scat_dispersion_real
_atom_type_scat_dispersion_imag
_atom_type_scat_source
C C 0.0033 0.0016 'International Tables Vol C Tables 4.2.6.8 and 6.1.1.4'
H H 0.0000 0.0000 'International Tables Vol C Tables 4.2.6.8 and 6.1.1.4'
Cl Cl 0.1484 0.1585 'International Tables Vol C Tables 4.2.6.8 and 6.1.1.4'
Cu Cu 0.3201 1.2651 'International Tables Vol C Tables 4.2.6.8 and 6.1.1.4'
N N 0.0061 0.0033 'International Tables Vol C Tables 4.2.6.8 and 6.1.1.4'
Na Na 0.0362 0.0249 'International Tables Vol C Tables 4.2.6.8 and 6.1.1.4'
O O 0.0106 0.0060 'International Tables Vol C Tables 4.2.6.8 and 6.1.1.4'

loop_
_geom_angle_atom_site_label_1
_geom_angle_atom_site_label_2
_geom_angle_atom_site_label_3
_geom_angle
_geom_angle_site_symmetry_1
_geom_angle_site_symmetry_3
O9 Cu1 Cl1 101.36(15) . .
O9 Cu1 O1 94.2(2) . .
O9 Cu1 O11 169.2(2) . .
O1 Cu1 Cl1 93.57(15) . .
O1 Cu1 O11 85.3(2) . .
O19 Cu1 Cl1 96.56(15) . .
O19 Cu1 O9 82.6(2) . .
O19 Cu1 O1 169.8(2) . .
O19 Cu1 O11 96.0(2) . .
O11 Cu1 Cl1 89.41(15) . .
O10 Cu2 Cl1 95.78(14) . .
O10 Cu2 O5 96.3(2) . .
O10 Cu2 O20 81.3(2) . .
O10 Cu2 O15 167.7(2) . .
O5 Cu2 Cl1 88.73(15) . .
O20 Cu2 Cl1 102.07(14) . .
O20 Cu2 O5 169.1(2) . .
O20 Cu2 O15 95.0(2) . .
O15 Cu2 Cl1 96.42(16) . .
O15 Cu2 O5 85.2(2) . .
Cu2 Cl1 Cu1 146.67(8) . .
Na5 Na5 Na3 76.76(11) 2_665 .
O4 Na5 Na5 110.15(19) 2_666 2_665
O4 Na5 Na3 158.68(18) 2_666 .
O4 Na5 O6 91.4(2) 2_666 .
O4 Na5 O17 111.5(2) 2_666 1_455
O4 Na5 O21 162.2(2) 2_666 .
O4 Na5 O9W 86.57(16) 2_666 .
O6 Na5 Na5 136.3(2) . 2_665
O6 Na5 Na3 71.39(17) . .
O6 Na5 O21 90.8(2) . .
O17 Na5 Na5 39.15(13) 1_455 2_665
O17 Na5 Na5 40.78(14) 2_765 2_665
O17 Na5 Na3 86.77(17) 1_455 .
O17 Na5 Na3 72.61(16) 2_765 .
O17 Na5 O4 99.1(2) 2_765 2_666
O17 Na5 O6 100.1(2) 2_765 .
O17 Na5 O6 156.8(2) 1_455 .
O17 Na5 O17 79.9(2) 2_765 1_455
O17 Na5 O21 66.4(2) 1_455 .
O17 Na5 O21 98.0(2) 2_765 .
O17 Na5 O9W 162.94(19) 2_765 .
O21 Na5 Na5 79.9(2) . 2_665
O21 Na5 Na3 35.77(15) . .
O9W Na5 Na3 107.17(11) . .
O9W Na5 O6 95.81(17) . .
O9W Na5 O21 75.59(16) . .
O9 Na1 Na4 101.62(17) . 2_676
O9 Na1 O19 58.94(17) . .
O9 Na1 O4W 83.5(4) . .
O9 Na1 O1W 144.8(3) . .
O9 Na1 O3W 103.7(9) . .
O3 Na1 Na4 39.46(15) . 2_676
O3 Na1 O9 76.52(18) . .
O3 Na1 O19 135.4(2) . .
O3 Na1 O4W 104.7(4) . .
O3 Na1 O1W 72.2(3) . .
O3 Na1 O3W 106.2(8) . .
O2 Na1 Na4 69.96(16) 2_676 2_676
O2 Na1 O9 89.0(2) 2_676 .
O2 Na1 O3 99.5(2) 2_676 .
O2 Na1 O19 78.25(18) 2_676 .
O2 Na1 O4W 152.2(4) 2_676 .
O2 Na1 O1W 80.7(3) 2_676 .
O2 Na1 O3W 153.3(8) 2_676 .
O19 Na1 Na4 143.23(17) . 2_676
O4W Na1 Na4 137.8(3) . 2_676
O4W Na1 O19 74.9(3) . .
O1W Na1 Na4 43.2(3) . 2_676
O1W Na1 O19 147.7(3) . .
O1W Na1 O4W 119.7(5) . .
O2W Na1 Na4 74.7(4) . 2_676
O2W Na1 O9 173.2(4) . .
O2W Na1 O3 97.4(4) . .
O2W Na1 O2 95.0(4) . 2_676
O2W Na1 O19 127.3(4) . .
O2W Na1 O4W 95.4(5) . .
O2W Na1 O1W 31.7(4) . .
O3W Na1 O19 88.2(8) . .
O10 Na2 Na3 144.50(16) . 2_765
O10 Na2 O24 82.0(3) . .
O18 Na2 Na3 41.80(15) . 2_765
O18 Na2 O10 134.6(2) . .
O18 Na2 O20 77.07(19) . .
O18 Na2 O16 103.1(2) . 2_765
O18 Na2 O6W 128.8(5) . .
O18 Na2 O5W 111.3(4) . .
O18 Na2 O7W 74.0(2) . .
O18 Na2 O24 111.4(4) . .
O20 Na2 Na3 105.95(16) . 2_765
O20 Na2 O10 57.67(17) . .
O20 Na2 O7W 149.6(3) . .
O20 Na2 O24 99.4(4) . .
O16 Na2 Na3 71.94(16) 2_765 2_765
O16 Na2 O10 77.56(19) 2_765 .
O16 Na2 O20 93.3(2) 2_765 .
O16 Na2 O6W 83.5(5) 2_765 .
O16 Na2 O5W 143.1(4) 2_765 .
O16 Na2 O7W 84.5(2) 2_765 .
O16 Na2 O24 145.1(4) 2_765 .
O6W Na2 Na3 97.5(5) . 2_765
O6W Na2 O10 96.6(5) . .
O6W Na2 O20 154.0(5) . .
O6W Na2 O24 71.0(6) . .
O5W Na2 O10 87.3(4) . .
O5W Na2 O20 106.8(4) . .
O5W Na2 O7W 92.3(4) . .
O7W Na2 O10 149.0(3) . .
O24 Na2 Na3 133.4(3) . 2_765
O3 Na4 Na1 40.68(16) 2_676 2_676
O3 Na4 O1 96.1(2) 2_676 .
O3 Na4 O11 96.0(2) 2_676 .
O3 Na4 O12W 147.6(3) 2_676 .
O3 Na4 O15W 77.5(3) 2_676 .
O1 Na4 Na1 73.27(15) . 2_676
O1 Na4 O11 63.15(18) . .
O1 Na4 O12W 78.3(2) . .
O1 Na4 O15W 136.9(3) . .
O11 Na4 Na1 113.14(16) . 2_676
O11 Na4 O12W 109.1(2) . .
O11 Na4 O15W 75.0(3) . .
O12W Na4 Na1 108.5(2) . 2_676
O15W Na4 O12W 127.9(3) . .
O13W Na4 Na1 110.8(4) . 2_676
O13W Na4 O3 116.9(4) . 2_676
O13W Na4 O1 133.9(5) . .
O13W Na4 O11 136.0(4) . .
O13W Na4 O12W 56.4(5) . .
O13W Na4 O14W 67.5(6) . .
O14W Na4 Na1 142.8(5) . 2_676
O14W Na4 O3 104.8(5) . 2_676
O14W Na4 O1 136.5(5) . .
O14W Na4 O11 76.8(5) . .
O14W Na4 O12W 100.8(5) . .
Na2 Na3 Na5 106.02(10) 2_765 .
O5 Na3 Na5 69.99(13) . .
O5 Na3 Na2 112.34(15) . 2_765
O18 Na3 Na5 64.70(17) 2_765 .
O18 Na3 Na2 41.74(17) 2_765 2_765
O18 Na3 O5 92.0(2) 2_765 .
O18 Na3 O15 95.4(2) 2_765 .
O18 Na3 O8W 158.3(3) 2_765 .
O18 Na3 O7W 75.1(3) 2_765 2_765
O15 Na3 Na5 128.29(18) . .
O15 Na3 Na2 74.18(15) . 2_765
O15 Na3 O5 63.27(18) . .
O15 Na3 O8W 82.9(2) . .
O15 Na3 O7W 98.5(3) . 2_765
O21 Na3 Na5 42.2(2) . .
O21 Na3 Na2 133.1(2) . 2_765
O21 Na3 O5 90.1(2) . .
O21 Na3 O18 100.1(3) . 2_765
O21 Na3 O15 149.6(3) . .
O21 Na3 O8W 91.7(3) . .
O21 Na3 O7W 110.6(3) . 2_765
O8W Na3 Na5 132.28(18) . .
O8W Na3 Na2 118.11(18) . 2_765
O8W Na3 O5 106.3(2) . .
O7W Na3 Na5 118.7(2) 2_765 .
O7W Na3 O5 157.0(3) 2_765 .
O7W Na3 O8W 83.7(3) 2_765 .
Cu1 O9 Na1 96.4(2) . .
N1 O9 Cu1 119.9(4) . .
N1 O9 Na1 125.0(4) . .
Cu2 O10 Na2 89.36(18) . .
N2 O10 Cu2 119.9(4) . .
N2 O10 Na2 126.5(4) . .
C3 O4 Na5 130.7(5) . 2_666
Na4 O3 Na1 99.9(2) 2_676 .
C3 O3 Na1 124.7(5) . .
C3 O3 Na4 134.6(5) . 2_676
C1 O2 Na1 137.5(5) . 2_676
Cu1 O1 Na4 105.3(2) . .
C1 O1 Cu1 125.0(5) . .
C1 O1 Na4 128.4(5) . .
C5 O6 Na5 138.7(6) . .
Cu2 O5 Na3 98.2(2) . .
C5 O5 Cu2 125.3(5) . .
C5 O5 Na3 134.7(5) . .
Na5 O17 Na5 100.1(2) 2_765 1_655
C18 O17 Na5 116.7(5) . 2_765
C18 O17 Na5 113.7(5) . 1_655
Na2 O18 Na3 96.5(2) . 2_765
C18 O18 Na2 124.6(5) . .
C18 O18 Na3 139.0(5) . 2_765
Cu1 O19 Na1 88.03(18) . .
N3 O19 Cu1 119.4(4) . .
N3 O19 Na1 128.7(4) . .
Cu1 O11 Na4 99.1(2) . .
C12 O11 Cu1 125.3(5) . .
C12 O11 Na4 135.3(5) . .
Cu2 O20 Na2 97.8(2) . .
N4 O20 Cu2 119.5(4) . .
N4 O20 Na2 122.8(3) . .
C16 O16 Na2 131.4(5) . 2_765
Cu2 O15 Na3 106.7(2) . .
C16 O15 Cu2 124.9(5) . .
C16 O15 Na3 127.2(5) . .
Na3 O21 Na5 102.0(3) . .
O2W O1W Na1 61.8(8) . .
O1W O2W Na1 86.5(9) . .
O9 N1 C9 110.3(5) . .
O9 N1 C4 108.0(5) . .
O9 N1 C2 111.3(5) . .
C4 N1 C9 108.0(5) . .
C2 N1 C9 110.2(5) . .
C2 N1 C4 108.9(5) . .
O10 N2 C11 111.0(5) . .
O10 N2 C8 101.7(5) . .
O10 N2 C6 111.1(5) . .
C11 N2 C8 113.4(6) . .
C6 N2 C11 109.1(6) . .
C6 N2 C8 110.4(6) . .
O19 N3 C20 110.7(5) . .
O19 N3 C15 104.1(5) . .
O19 N3 C13 111.8(5) . .
C20 N3 C15 113.5(5) . .
C20 N3 C13 108.8(5) . .
C13 N3 C15 107.9(6) . .
O20 N4 C19 109.8(5) . .
O20 N4 C17 111.4(5) . .
O20 N4 C22 109.8(5) . .
C19 N4 C17 109.2(5) . .
C19 N4 C22 108.1(5) . .
C17 N4 C22 108.5(5) . .
N1 C9 C10 113.8(6) . .
C9 C10 C11 106.2(6) . .
N2 C11 C10 113.0(6) . .
N1 C4 C3 118.2(6) . .
O4 C3 C4 113.3(6) . .
O3 C3 O4 126.1(7) . .
O3 C3 C4 120.5(6) . .
N1 C2 C1 117.4(6) . .
O2 C1 O1 124.0(7) . .
O2 C1 C2 115.6(6) . .
O1 C1 C2 120.4(6) . .
N2 C8 C7 118.4(7) . .
O7 C7 O8 126.9(8) . .
O7 C7 C8 121.4(8) . .
O8 C7 C8 111.6(8) . .
N2 C6 C5 115.9(6) . .
O6 C5 O5 124.0(8) . .
O6 C5 C6 117.1(7) . .
O5 C5 C6 118.7(7) . .
N3 C20 C21 112.9(5) . .
N4 C19 C18 116.3(6) . .
O17 C18 C19 111.4(7) . .
O18 C18 O17 126.9(7) . .
O18 C18 C19 121.8(7) . .
N3 C15 C14 117.5(6) . .
O14 C14 C15 111.6(7) . .
O13 C14 O14 126.3(7) . .
O13 C14 C15 122.1(7) . .
N3 C13 C12 110.4(6) . .
O12 C12 C13 114.4(7) . .
O11 C12 O12 123.8(7) . .
O11 C12 C13 121.8(6) . .
N4 C17 C16 117.5(5) . .
O16 C16 O15 124.8(7) . .
O16 C16 C17 113.1(6) . .
O15 C16 C17 122.0(6) . .
Na3 O7W Na2 89.4(3) 2_765 .
C22 C21 C20 107.7(5) . .
C21 C22 N4 112.9(5) . .
O16W O24 Na2 151.5(11) 2_766 .
O16W O16W O24 93.2(17) 2_766 2_766

loop_
_geom_bond_atom_site_label_1
_geom_bond_atom_site_label_2
_geom_bond_distance
_geom_bond_site_symmetry_2
Cu1 Cl1 2.7568(19) .
Cu1 O9 1.938(5) .
Cu1 O1 1.957(5) .
Cu1 O19 1.917(5) .
Cu1 O11 1.958(5) .
Cu2 Cl1 2.7564(19) .
Cu2 O10 1.918(5) .
Cu2 O5 1.960(5) .
Cu2 O20 1.929(5) .
Cu2 O15 1.947(5) .
Na5 Na5 3.727(6) 2_665
Na5 Na3 3.903(5) .
Na5 O4 2.400(6) 2_666
Na5 O6 2.518(7) .
Na5 O17 2.389(6) 2_765
Na5 O17 2.472(6) 1_455
Na5 O21 2.682(8) .
Na5 O9W 2.421(3) .
Na1 Na4 3.649(5) 2_676
Na1 O9 2.430(6) .
Na1 O3 2.414(6) .
Na1 O2 2.368(6) 2_676
Na1 O19 2.719(6) .
Na1 O4W 2.504(8) .
Na1 O1W 2.480(12) .
Na1 O2W 2.190(14) .
Na1 O3W 2.481(10) .
Na2 Na3 3.482(5) 2_765
Na2 O10 2.724(6) .
Na2 O18 2.333(7) .
Na2 O20 2.445(6) .
Na2 O16 2.350(6) 2_765
Na2 O6W 2.353(7) .
Na2 O5W 2.352(6) .
Na2 O7W 2.505(10) .
Na2 O24 2.937(17) .
Na4 O3 2.354(6) 2_676
Na4 O1 2.439(6) .
Na4 O11 2.618(7) .
Na4 O12W 3.003(9) .
Na4 O15W 2.715(14) .
Na4 O13W 2.245(14) .
Na4 O14W 2.264(19) .
Na3 O5 2.630(6) .
Na3 O18 2.336(6) 2_765
Na3 O15 2.396(6) .
Na3 O21 2.332(7) .
Na3 O8W 2.520(7) .
Na3 O7W 2.445(9) 2_765
O9 N1 1.389(7) .
O10 N2 1.404(7) .
O4 C3 1.261(9) .
O3 C3 1.238(9) .
O2 C1 1.229(8) .
O1 C1 1.281(8) .
O7 C7 1.210(10) .
O8 C7 1.275(10) .
O6 C5 1.235(9) .
O5 C5 1.272(9) .
O17 C18 1.266(9) .
O18 C18 1.233(9) .
O14 C14 1.259(9) .
O13 C14 1.248(9) .
O19 N3 1.414(7) .
O12 C12 1.259(9) .
O11 C12 1.238(9) .
O20 N4 1.423(7) .
O16 C16 1.243(8) .
O15 C16 1.266(8) .
O1W O2W 1.305(18) .
N1 C9 1.506(8) .
N1 C4 1.501(9) .
N1 C2 1.496(8) .
N2 C11 1.508(8) .
N2 C8 1.511(10) .
N2 C6 1.500(9) .
N3 C20 1.508(8) .
N3 C15 1.523(9) .
N3 C13 1.519(9) .
N4 C19 1.505(9) .
N4 C17 1.509(8) .
N4 C22 1.518(9) .
C9 C10 1.517(9) .
C10 C11 1.532(9) .
C4 C3 1.521(10) .
C2 C1 1.529(10) .
C8 C7 1.552(11) .
C6 C5 1.516(12) .
C20 C21 1.523(9) .
C19 C18 1.541(9) .
C15 C14 1.533(10) .
C13 C12 1.534(11) .
C17 C16 1.513(10) .
C21 C22 1.514(9) .
O24 O16W 1.73(2) 2_766
O16W O16W 1.70(5) 2_766
